data_2015782
loop_
_publ_author_name
'J. Suresh'
'R. Suresh Kumar'
'S. Perumal'
'A. Mostad'
'S. Natarajan'

_publ_section_title
;Ethyl 4-hydroxy-2,6-diphenyl-5-(phenylsulfanyl)pyridine-3-carboxylate and
 ethyl
 2,6-bis(4-fluorophenyl)-4-hydroxy-5-(4-methylphenylsulfanyl)pyridine-3-carboxylate:
 supramolecular aggregation through C---H&#x00B7;&#x00B7;&#x00B7;O,
 C---H&#x00B7;&#x00B7;&#x00B7;F and C---H&#x00B7;&#x00B7;&#x00B7;\p
 interactions
;
_journal_coeditor_code DN3034
_journal_issue 2
_journal_name_full 'Acta Crystallographica Section C'
_journal_page_first o141
_journal_page_last o144
_journal_paper_doi 10.1107/S0108270107000224
_journal_volume 63
_journal_year 2007
_chemical_formula_iupac 'C27 H21 F2 N O3 S'
_chemical_formula_moiety 'C27 H21 F2 N O3 S'
_chemical_formula_sum 'C27 H21 F2 N O3 S'
_chemical_formula_weight 477.52
_chemical_name_systematic
;
ethyl 2,6-bis(4-fluorophenyl)-4-hydroxy-5-(4-methylphenylsulfanyl)pyridine-3-
carboxylate
;
_space_group_IT_number 14
_symmetry_cell_setting monoclinic
_symmetry_space_group_name_Hall '-P 2yn'
_symmetry_space_group_name_H-M 'P 1 21/n 1'
_atom_sites_solution_hydrogens geom
_atom_sites_solution_primary direct
_atom_sites_solution_secondary difmap
_audit_creation_method SHELXL97
_cell_angle_alpha 90.0
_cell_angle_beta 94.780(10)
_cell_angle_gamma 90.0
_cell_formula_units_Z 4
_cell_length_a 12.0920(10)
_cell_length_b 10.4890(10)
_cell_length_c 18.496(2)
_cell_measurement_reflns_used 25
_cell_measurement_temperature 293(2)
_cell_measurement_theta_max 25
_cell_measurement_theta_min 2.1
_cell_volume 2337.7(4)
_computing_cell_refinement 'CAD-4 EXPRESS'
_computing_data_collection 'CAD-4 EXPRESS (Enraf--Nonius, 1994)'
_computing_data_reduction 'XCAD4 (Harms & Wocadlo, 1996)'
_computing_molecular_graphics 'PLATON (Spek, 2003)'
_computing_publication_material SHELXL97
_computing_structure_refinement 'SHELXL97 (Sheldrick, 1997)'
_computing_structure_solution 'SHELXS97 (Sheldrick, 1997)'
_diffrn_ambient_temperature 293(2)
_diffrn_measured_fraction_theta_full 0.999
_diffrn_measured_fraction_theta_max 0.999
_diffrn_measurement_device_type 'Nonius MACH3 four-circle'
_diffrn_measurement_method \w
_diffrn_radiation_monochromator graphite
_diffrn_radiation_source 'fine-focus sealed tube'
_diffrn_radiation_type MoK\a
_diffrn_radiation_wavelength 0.71073
_diffrn_reflns_av_R_equivalents 0.0198
_diffrn_reflns_av_sigmaI/netI 0.0312
_diffrn_reflns_limit_h_max 14
_diffrn_reflns_limit_h_min 0
_diffrn_reflns_limit_k_max 12
_diffrn_reflns_limit_k_min -1
_diffrn_reflns_limit_l_max 21
_diffrn_reflns_limit_l_min -21
_diffrn_reflns_number 4815
_diffrn_reflns_theta_full 24.97
_diffrn_reflns_theta_max 24.97
_diffrn_reflns_theta_min 2.09
_diffrn_standards_decay_% 0
_diffrn_standards_interval_time 60
_diffrn_standards_number 3
_exptl_absorpt_coefficient_mu 0.184
_exptl_absorpt_correction_T_max 0.9945
_exptl_absorpt_correction_T_min 0.9918
_exptl_absorpt_correction_type psi-scan
_exptl_absorpt_process_details '(North <i>et al.</i>,  1968)'
_exptl_crystal_colour colourless
_exptl_crystal_density_diffrn 1.357
_exptl_crystal_density_method 'not measured'
_exptl_crystal_description block
_exptl_crystal_F_000 992
_exptl_crystal_size_max 0.18
_exptl_crystal_size_mid 0.16
_exptl_crystal_size_min 0.12
_refine_diff_density_max 0.339
_refine_diff_density_min -0.412
_refine_ls_extinction_method none
_refine_ls_goodness_of_fit_ref 1.014
_refine_ls_hydrogen_treatment constr
_refine_ls_matrix_type full
_refine_ls_number_parameters 310
_refine_ls_number_reflns 4097
_refine_ls_number_restraints 0
_refine_ls_restrained_S_all 1.014
_refine_ls_R_factor_all 0.0778
_refine_ls_R_factor_gt 0.0425
_refine_ls_shift/su_max 0.011
_refine_ls_shift/su_mean 0.000
_refine_ls_structure_factor_coef Fsqd
_refine_ls_weighting_details 'calc w = 1/[\s^2^(Fo^2^)+(0.0654P)^2^+0.8462P] where P=(Fo^2^+2Fc^2^)/3'
_refine_ls_weighting_scheme calc
_refine_ls_wR_factor_gt 0.1104
_refine_ls_wR_factor_ref 0.1280
_reflns_number_gt 2764
_reflns_number_total 4099
_reflns_threshold_expression I>2\s(I)
_cod_data_source_file dn3034.cif
_cod_data_source_block II
_cod_original_sg_symbol_H-M 'P 21/n'
_cod_database_code 2015782
_cod_database_fobs_code 2015782

loop_
_symmetry_equiv_pos_as_xyz
'x, y, z'
'-x+1/2, y+1/2, -z+1/2'
'-x, -y, -z'
'x-1/2, -y-1/2, z-1/2'

loop_
_atom_site_type_symbol
_atom_site_label
_atom_site_fract_x
_atom_site_fract_y
_atom_site_fract_z
_atom_site_U_iso_or_equiv
_atom_site_adp_type
_atom_site_calc_flag
_atom_site_refinement_flags
_atom_site_occupancy
S S1 0.69276(6) 0.63200(6) 0.45788(4) 0.0499(2) Uani d . 1
F F1 1.08865(15) 0.96844(16) 0.58697(11) 0.0812(6) Uani d . 1
F F2 0.95802(16) -0.01595(18) 0.83625(9) 0.0817(6) Uani d . 1
N N1 0.86681(16) 0.43305(18) 0.61503(10) 0.0400(5) Uani d . 1
O O1 0.59470(19) 0.3728(2) 0.46464(13) 0.0836(7) Uani d . 1
H H1 0.5591 0.3108 0.4766 0.125 Uiso calc R 1
O O2 0.57232(17) 0.14879(19) 0.54263(16) 0.0892(8) Uani d . 1
O O3 0.74442(15) 0.07179(15) 0.55407(10) 0.0515(4) Uani d . 1
C C2 0.81170(19) 0.3213(2) 0.61398(12) 0.0384(5) Uani d . 1
C C3 0.72390(19) 0.2931(2) 0.56223(13) 0.0417(6) Uani d . 1
C C4 0.68499(19) 0.3899(2) 0.51355(13) 0.0428(6) Uani d . 1
C C5 0.7451(2) 0.5055(2) 0.51411(12) 0.0409(5) Uani d . 1
C C6 0.83688(19) 0.5205(2) 0.56465(12) 0.0378(5) Uani d . 1
C C7 0.6708(2) 0.1651(2) 0.55316(15) 0.0508(6) Uani d . 1
C C8 0.7021(3) -0.0583(2) 0.54160(17) 0.0632(8) Uani d . 1
H H8A 0.7596 -0.1105 0.5230 0.076 Uiso calc R 1
H H8B 0.6395 -0.0562 0.5053 0.076 Uiso calc R 1
C C9 0.6671(3) -0.1159(3) 0.60874(19) 0.0764(9) Uani d . 1
H H9A 0.7273 -0.1121 0.6460 0.115 Uiso calc R 1
H H9B 0.6467 -0.2033 0.5997 0.115 Uiso calc R 1
H H9C 0.6046 -0.0700 0.6242 0.115 Uiso calc R 1
C C21 0.8496(2) 0.2321(2) 0.67337(12) 0.0406(5) Uani d . 1
C C22 0.9622(2) 0.2186(2) 0.69426(14) 0.0504(6) Uani d . 1
H H22 1.0135 0.2665 0.6711 0.060 Uiso calc R 1
C C23 0.9993(2) 0.1350(3) 0.74914(15) 0.0594(7) Uani d . 1
H H23 1.0746 0.1255 0.7627 0.071 Uiso calc R 1
C C24 0.9219(3) 0.0670(3) 0.78258(13) 0.0558(7) Uani d . 1
C C25 0.8109(2) 0.0782(3) 0.76490(14) 0.0559(7) Uani d . 1
H H25 0.7604 0.0308 0.7890 0.067 Uiso calc R 1
C C26 0.7751(2) 0.1618(2) 0.71021(13) 0.0515(6) Uani d . 1
H H26 0.6994 0.1711 0.6978 0.062 Uiso calc R 1
C C51 0.7413(2) 0.5993(2) 0.37167(14) 0.0459(6) Uani d . 1
C C52 0.7051(3) 0.6812(3) 0.31585(16) 0.0638(8) Uani d . 1
H H52 0.6557 0.7464 0.3243 0.077 Uiso calc R 1
C C53 0.7421(3) 0.6664(3) 0.24784(17) 0.0693(8) Uani d . 1
H H53 0.7170 0.7222 0.2110 0.083 Uiso calc R 1
C C54 0.8155(2) 0.5708(3) 0.23299(15) 0.0605(7) Uani d . 1
C C55 0.8507(2) 0.4909(3) 0.28892(15) 0.0578(7) Uani d . 1
H H55 0.9003 0.4260 0.2804 0.069 Uiso calc R 1
C C56 0.8147(2) 0.5037(2) 0.35770(14) 0.0525(6) Uani d . 1
H H56 0.8400 0.4477 0.3944 0.063 Uiso calc R 1
C C57 0.8556(3) 0.5580(4) 0.15784(17) 0.0901(11) Uani d . 1
H H57A 0.9010 0.4832 0.1560 0.135 Uiso calc R 1
H H57B 0.8983 0.6319 0.1473 0.135 Uiso calc R 1
H H57C 0.7929 0.5508 0.1227 0.135 Uiso calc R 1
C C61 0.90526(19) 0.6398(2) 0.56882(13) 0.0394(5) Uani d . 1
C C62 0.9225(2) 0.7023(2) 0.63465(14) 0.0509(6) Uani d . 1
H H62 0.8923 0.6689 0.6752 0.061 Uiso calc R 1
C C63 0.9842(2) 0.8139(3) 0.64111(16) 0.0588(7) Uani d . 1
H H63 0.9947 0.8566 0.6852 0.071 Uiso calc R 1
C C64 1.0288(2) 0.8590(2) 0.58089(17) 0.0556(7) Uani d . 1
C C65 1.0169(2) 0.7993(3) 0.51554(15) 0.0541(7) Uani d . 1
H H65 1.0501 0.8316 0.4759 0.065 Uiso calc R 1
C C66 0.9536(2) 0.6888(2) 0.50955(14) 0.0463(6) Uani d . 1
H H66 0.9437 0.6471 0.4651 0.056 Uiso calc R 1

loop_
_atom_site_aniso_label
_atom_site_aniso_U_11
_atom_site_aniso_U_22
_atom_site_aniso_U_33
_atom_site_aniso_U_12
_atom_site_aniso_U_13
_atom_site_aniso_U_23
S1 0.0554(4) 0.0366(3) 0.0570(4) 0.0085(3) 0.0009(3) 0.0011(3)
F1 0.0786(12) 0.0498(10) 0.1151(15) -0.0265(9) 0.0062(10) -0.0027(9)
F2 0.0986(14) 0.0750(12) 0.0688(11) -0.0021(10) -0.0099(10) 0.0303(9)
N1 0.0436(11) 0.0365(10) 0.0406(11) -0.0033(9) 0.0074(8) -0.0032(9)
O1 0.0730(15) 0.0713(15) 0.1023(18) -0.0107(12) -0.0170(13) -0.0001(13)
O2 0.0464(12) 0.0508(12) 0.166(2) -0.0123(10) -0.0206(13) 0.0153(13)
O3 0.0536(11) 0.0336(9) 0.0675(12) -0.0044(8) 0.0065(8) -0.0055(8)
C2 0.0389(13) 0.0343(12) 0.0432(13) -0.0011(10) 0.0095(10) -0.0022(10)
C3 0.0387(13) 0.0353(12) 0.0512(14) -0.0030(10) 0.0054(11) -0.0026(11)
C4 0.0387(13) 0.0409(14) 0.0483(14) 0.0004(10) -0.0006(11) -0.0046(11)
C5 0.0436(13) 0.0351(12) 0.0438(13) 0.0010(10) 0.0032(10) -0.0016(10)
C6 0.0429(13) 0.0330(12) 0.0388(12) 0.0006(10) 0.0105(10) -0.0032(10)
C7 0.0494(16) 0.0400(14) 0.0619(17) -0.0049(12) -0.0025(12) 0.0064(12)
C8 0.074(2) 0.0335(14) 0.082(2) -0.0104(13) 0.0028(16) -0.0039(13)
C9 0.076(2) 0.0472(17) 0.108(3) -0.0061(15) 0.0181(19) 0.0077(17)
C21 0.0476(14) 0.0348(12) 0.0398(12) -0.0032(10) 0.0067(10) -0.0060(10)
C22 0.0498(15) 0.0475(14) 0.0529(15) -0.0121(12) -0.0014(12) 0.0063(12)
C23 0.0533(16) 0.0584(16) 0.0640(17) -0.0048(14) -0.0097(13) 0.0095(14)
C24 0.077(2) 0.0460(15) 0.0428(14) -0.0009(14) -0.0026(13) 0.0066(12)
C25 0.0662(19) 0.0534(15) 0.0503(15) -0.0020(14) 0.0177(13) 0.0104(13)
C26 0.0512(15) 0.0554(16) 0.0494(15) 0.0022(13) 0.0132(12) 0.0058(12)
C51 0.0454(14) 0.0402(13) 0.0505(14) -0.0035(11) -0.0059(11) 0.0017(11)
C52 0.0641(18) 0.0580(17) 0.0684(19) 0.0127(15) 0.0009(15) 0.0128(15)
C53 0.073(2) 0.077(2) 0.0564(18) 0.0022(17) -0.0029(15) 0.0220(15)
C54 0.0522(16) 0.0721(19) 0.0569(17) -0.0122(15) 0.0026(13) 0.0020(15)
C55 0.0550(16) 0.0576(17) 0.0599(17) 0.0016(14) -0.0008(13) -0.0040(14)
C56 0.0593(16) 0.0424(14) 0.0542(15) 0.0051(12) -0.0055(12) 0.0016(12)
C57 0.087(2) 0.120(3) 0.065(2) -0.003(2) 0.0163(18) 0.010(2)
C61 0.0370(12) 0.0327(12) 0.0487(13) 0.0013(10) 0.0040(10) -0.0023(10)
C62 0.0533(15) 0.0480(15) 0.0519(15) -0.0085(12) 0.0085(12) -0.0043(12)
C63 0.0610(17) 0.0513(16) 0.0635(18) -0.0106(14) 0.0016(14) -0.0172(14)
C64 0.0476(15) 0.0361(13) 0.083(2) -0.0083(12) 0.0029(14) 0.0009(14)
C65 0.0520(16) 0.0463(15) 0.0653(18) -0.0035(12) 0.0129(13) 0.0085(13)
C66 0.0489(14) 0.0415(13) 0.0494(14) -0.0018(11) 0.0087(11) -0.0012(11)

loop_
_atom_type_symbol
_atom_type_description
_atom_type_scat_dispersion_real
_atom_type_scat_dispersion_imag
_atom_type_scat_source
C C 0.0033 0.0016 'International Tables Vol C Tables 4.2.6.8 and 6.1.1.4'
H H 0.0000 0.0000 'International Tables Vol C Tables 4.2.6.8 and 6.1.1.4'
F F 0.0171 0.0103 'International Tables Vol C Tables 4.2.6.8 and 6.1.1.4'
N N 0.0061 0.0033 'International Tables Vol C Tables 4.2.6.8 and 6.1.1.4'
O O 0.0106 0.0060 'International Tables Vol C Tables 4.2.6.8 and 6.1.1.4'
S S 0.1246 0.1234 'International Tables Vol C Tables 4.2.6.8 and 6.1.1.4'

loop_
_geom_angle_atom_site_label_1
_geom_angle_atom_site_label_2
_geom_angle_atom_site_label_3
_geom_angle
C5 S1 C51 104.69(11)
C6 N1 C2 118.8(2)
C4 O1 H1 109.5
C7 O3 C8 117.4(2)
N1 C2 C3 122.6(2)
N1 C2 C21 114.5(2)
C3 C2 C21 122.8(2)
C2 C3 C4 118.5(2)
C2 C3 C7 124.1(2)
C4 C3 C7 117.3(2)
O1 C4 C3 122.1(2)
O1 C4 C5 119.9(2)
C3 C4 C5 117.9(2)
C6 C5 C4 118.7(2)
C6 C5 S1 122.22(18)
C4 C5 S1 118.73(18)
N1 C6 C5 122.9(2)
N1 C6 C61 114.9(2)
C5 C6 C61 122.1(2)
O2 C7 O3 123.6(2)
O2 C7 C3 123.8(2)
O3 C7 C3 112.5(2)
O3 C8 C9 111.7(2)
O3 C8 H8A 109.3
C9 C8 H8A 109.3
O3 C8 H8B 109.3
C9 C8 H8B 109.3
H8A C8 H8B 107.9
C8 C9 H9A 109.5
C8 C9 H9B 109.5
H9A C9 H9B 109.5
C8 C9 H9C 109.5
H9A C9 H9C 109.5
H9B C9 H9C 109.5
C26 C21 C22 118.1(2)
C26 C21 C2 121.7(2)
C22 C21 C2 120.3(2)
C23 C22 C21 121.1(2)
C23 C22 H22 119.5
C21 C22 H22 119.5
C24 C23 C22 118.0(3)
C24 C23 H23 121.0
C22 C23 H23 121.0
C25 C24 C23 123.1(3)
C25 C24 F2 118.7(3)
C23 C24 F2 118.2(3)
C24 C25 C26 118.3(2)
C24 C25 H25 120.9
C26 C25 H25 120.9
C25 C26 C21 121.4(3)
C25 C26 H26 119.3
C21 C26 H26 119.3
C56 C51 C52 118.7(3)
C56 C51 CG1 59.50(16)
C52 C51 CG1 59.19(17)
C56 C51 S1 125.1(2)
C52 C51 S1 116.2(2)
CG1 C51 S1 174.78(18)
C53 C52 C51 120.2(3)
C53 C52 H52 119.9
C51 C52 H52 119.9
C52 C53 C54 121.7(3)
C52 C53 H53 119.1
C54 C53 H53 119.1
C55 C54 C53 117.2(3)
C55 C54 CG1 58.63(17)
C53 C54 CG1 58.61(18)
C55 C54 C57 122.3(3)
C53 C54 C57 120.4(3)
CG1 C54 C57 178.8(3)
C54 C55 C56 122.1(3)
C54 C55 H55 118.9
C56 C55 H55 118.9
C51 C56 C55 120.0(2)
C51 C56 H56 120.0
C55 C56 H56 120.0
C54 C57 H57A 109.5
C54 C57 H57B 109.5
H57A C57 H57B 109.5
C54 C57 H57C 109.5
H57A C57 H57C 109.5
H57B C57 H57C 109.5
C62 C61 C66 118.6(2)
C62 C61 C6 118.9(2)
C66 C61 C6 122.5(2)
C61 C62 C63 121.1(2)
C61 C62 H62 119.5
C63 C62 H62 119.5
C64 C63 C62 118.0(3)
C64 C63 H63 121.0
C62 C63 H63 121.0
F1 C64 C65 118.7(3)
F1 C64 C63 118.1(3)
C65 C64 C63 123.2(2)
C64 C65 C66 118.3(2)
C64 C65 H65 120.9
C66 C65 H65 120.9
C61 C66 C65 120.9(2)
C61 C66 H66 119.6
C65 C66 H66 119.6
C51 CG1 C54 179.74(18)

loop_
_geom_bond_atom_site_label_1
_geom_bond_atom_site_label_2
_geom_bond_distance
_geom_bond_publ_flag
S1 C5 1.770(2) y
S1 C51 1.778(3) y
F1 C64 1.356(3) ?
F2 C24 1.364(3) ?
N1 C6 1.336(3) ?
N1 C2 1.347(3) ?
O1 C4 1.371(3) ?
O1 H1 0.8200 ?
O2 C7 1.203(3) y
O3 C7 1.322(3) y
O3 C8 1.468(3) y
C2 C3 1.401(3) ?
C2 C21 1.486(3) ?
C3 C4 1.411(3) ?
C3 C7 1.492(3) ?
C4 C5 1.413(3) ?
C5 C6 1.399(3) ?
C6 C61 1.499(3) ?
C8 C9 1.475(4) ?
C8 H8A 0.9700 ?
C8 H8B 0.9700 ?
C9 H9A 0.9600 ?
C9 H9B 0.9600 ?
C9 H9C 0.9600 ?
C21 C26 1.387(3) ?
C21 C22 1.391(3) ?
C22 C23 1.388(4) ?
C22 H22 0.9300 ?
C23 C24 1.364(4) ?
C23 H23 0.9300 ?
C24 C25 1.360(4) ?
C25 C26 1.380(4) ?
C25 H25 0.9300 ?
C26 H26 0.9300 ?
C51 C56 1.378(4) ?
C51 C52 1.386(4) ?
C51 CG1 1.397(3) ?
C52 C53 1.379(4) ?
C52 H52 0.9300 ?
C53 C54 1.382(4) ?
C53 H53 0.9300 ?
C54 C55 1.371(4) ?
C54 CG1 1.405(3) ?
C54 C57 1.516(4) ?
C55 C56 1.385(4) ?
C55 H55 0.9300 ?
C56 H56 0.9300 ?
C57 H57A 0.9600 ?
C57 H57B 0.9600 ?
C57 H57C 0.9600 ?
C61 C62 1.383(3) ?
C61 C66 1.384(3) ?
C62 C63 1.387(4) ?
C62 H62 0.9300 ?
C63 C64 1.363(4) ?
C63 H63 0.9300 ?
C64 C65 1.358(4) ?
C65 C66 1.388(4) ?
C65 H65 0.9300 ?
C66 H66 0.9300 ?

loop_
_geom_hbond_atom_site_label_D
_geom_hbond_atom_site_label_H
_geom_hbond_atom_site_label_A
_geom_hbond_site_symmetry_A
_geom_hbond_distance_DH
_geom_hbond_distance_HA
_geom_hbond_distance_DA
_geom_hbond_angle_DHA
O1 H1 O2 . 0.82 2.09 2.782(3) 141.7
C57 H57C F1 4_575 0.96 2.51 3.393(4) 152.7
C22 H22 Cg1 3_766 0.93 2.97 3.749(3) 142.8

loop_
_cod_related_entry_id
_cod_related_entry_database
_cod_related_entry_code
1 ChemSpider 21133300
